data_4135376
loop_
_publ_author_name
'Peng, Guang'
'Lin, Chensheng'
'Ye, Ning'

_publ_section_title
;
 NaZnCO3(OH): A High-Performance Carbonate Ultraviolet Nonlinear Optical
 Crystal Derived from KBe2BO3F2
;
_journal_name_full 'Journal of the American Chemical Society'
_journal_paper_doi 10.1021/jacs.0c09866
_journal_year 2020
_chemical_formula_sum 'C H F0 Na O4 Zn'
_chemical_formula_weight 165.38
_space_group_crystal_system monoclinic
_space_group_IT_number 7
_space_group_name_Hall 'P -2yc'
_space_group_name_H-M_alt 'P 1 c 1'
_atom_sites_solution_hydrogens difmap
_audit_creation_method SHELXL-2016/6
_cell_angle_alpha 90
_cell_angle_beta 96.880(4)
_cell_angle_gamma 90
_cell_formula_units_Z 2
_cell_length_a 3.38230(10)
_cell_length_b 5.4530(3)
_cell_length_c 9.2505(4)
_cell_measurement_reflns_used 1419
_cell_measurement_temperature 293(2)
_cell_measurement_theta_max 59.0920
_cell_measurement_theta_min 4.2170
_cell_volume 169.385(13)
_computing_cell_refinement 'CrysAlisPro 1.171.40.14a (Rigaku OD, 2018)'
_computing_data_collection 'CrysAlisPro 1.171.40.14a (Rigaku OD, 2018)'
_computing_data_reduction 'CrysAlisPro 1.171.40.14a (Rigaku OD, 2018)'
_computing_structure_refinement 'SHELXL-2016/6 (Sheldrick, 2016)'
_diffrn_ambient_temperature 293(2)
_diffrn_measured_fraction_theta_full 1.000
_diffrn_measured_fraction_theta_max 0.976
_diffrn_measurement_device_type 'ROD, Synergy Custom system, HyPix'
_diffrn_measurement_method '\w scans'
_diffrn_radiation_type GaK\a
_diffrn_radiation_wavelength 1.3405
_diffrn_reflns_av_R_equivalents 0.0169
_diffrn_reflns_av_unetI/netI 0.0162
_diffrn_reflns_Laue_measured_fraction_full 1.000
_diffrn_reflns_Laue_measured_fraction_max 0.976
_diffrn_reflns_limit_h_max 4
_diffrn_reflns_limit_h_min -3
_diffrn_reflns_limit_k_max 6
_diffrn_reflns_limit_k_min -6
_diffrn_reflns_limit_l_max 11
_diffrn_reflns_limit_l_min -11
_diffrn_reflns_number 1457
_diffrn_reflns_point_group_measured_fraction_full 1.000
_diffrn_reflns_point_group_measured_fraction_max 0.976
_diffrn_reflns_theta_full 53.543
_diffrn_reflns_theta_max 59.123
_diffrn_reflns_theta_min 7.060
_exptl_absorpt_coefficient_mu 6.792
_exptl_absorpt_correction_T_max 1.00000
_exptl_absorpt_correction_T_min 0.67892
_exptl_absorpt_correction_type multi-scan
_exptl_absorpt_process_details
;
CrysAlisPro 1.171.40.14a (Rigaku Oxford Diffraction, 2018)
Empirical absorption correction using spherical harmonics,
 implemented in SCALE3 ABSPACK scaling algorithm.
;
_exptl_crystal_colour White
_exptl_crystal_density_diffrn 3.243
_exptl_crystal_density_method 'not measured'
_exptl_crystal_description Plate
_exptl_crystal_F_000 160
_exptl_crystal_size_max 0.2000
_exptl_crystal_size_mid 0.2000
_exptl_crystal_size_min 0.1500
_refine_diff_density_max 0.435
_refine_diff_density_min -0.517
_refine_diff_density_rms 0.089
_refine_ls_abs_structure_details
;
 Refined as an inversion twin.
;
_refine_ls_abs_structure_Flack -0.07(7)
_refine_ls_extinction_method none
_refine_ls_goodness_of_fit_ref 1.120
_refine_ls_hydrogen_treatment refall
_refine_ls_matrix_type full
_refine_ls_number_parameters 69
_refine_ls_number_reflns 537
_refine_ls_number_restraints 9
_refine_ls_restrained_S_all 1.133
_refine_ls_R_factor_all 0.0198
_refine_ls_R_factor_gt 0.0198
_refine_ls_shift/su_max 0.000
_refine_ls_shift/su_mean 0.000
_refine_ls_structure_factor_coef Fsqd
_refine_ls_weighting_details 'w=1/[\s^2^(Fo^2^)+(0.0361P)^2^+0.0352P] where P=(Fo^2^+2Fc^2^)/3'
_refine_ls_weighting_scheme calc
_refine_ls_wR_factor_gt 0.0501
_refine_ls_wR_factor_ref 0.0501
_reflns_Friedel_coverage 0.983
_reflns_Friedel_fraction_full 1.000
_reflns_Friedel_fraction_max 0.975
_reflns_number_gt 535
_reflns_number_total 537
_reflns_threshold_expression 'I > 2\s(I)'
_cod_data_source_file ja0c09866_si_002.cif
_cod_data_source_block 1
_cod_depositor_comments
;
The following automatic conversions were performed:

data item '_exptl_absorpt_correction_type' value 'Multi-scan' was
changed to 'multi-scan' in accordance with the
/home/data/users/saulius/crontab/automatic-downloads/rss-feeds/ACS/lib/dictionaries/cif_core.dic
dictionary named 'cif_core.dic' version 2.4.2 last updated on
2011-04-26.

Automatic conversion script
Id: cif_fix_values 7556 2019-12-06 15:28:31Z antanas 
;
_cod_original_sg_symbol_H-M 'P c'
_cod_database_code 4135376
_shelx_shelxl_version_number 2016/6
_shelx_space_group_comment
;
The symmetry employed for this shelxl refinement is uniquely defined
by the following loop, which should always be used as a source of
symmetry information in preference to the above space-group names.
They are only intended as comments.
;

loop_
_space_group_symop_operation_xyz
'x, y, z'
'x, -y, z+1/2'

loop_
_atom_site_label
_atom_site_type_symbol
_atom_site_fract_x
_atom_site_fract_y
_atom_site_fract_z
_atom_site_U_iso_or_equiv
_atom_site_adp_type
_atom_site_occupancy
_atom_site_site_symmetry_order
_atom_site_calc_flag
_atom_site_refinement_flags_posn
_atom_site_refinement_flags_adp
_atom_site_refinement_flags_occupancy
_atom_site_disorder_assembly
_atom_site_disorder_group
Zn1 Zn 0.92451(2) 0.33510(9) 0.56626(2) 0.01339(19) Uani 1 1 d . . . . .
Na1 Na 1.3677(7) 0.8265(3) 0.4486(2) 0.0223(5) Uani 1 1 d . . . . .
O1 O 0.9499(11) 0.4761(6) 0.3641(3) 0.0185(6) Uani 1 1 d . . . . .
O2 O 0.8304(10) 0.0794(6) 0.3291(4) 0.0168(7) Uani 1 1 d . . . . .
O3 O 0.9010(12) 0.6804(6) 0.6388(4) 0.0165(8) Uani 1 1 d . U . . .
C1 C 0.8922(14) 0.2899(9) 0.2779(5) 0.0134(9) Uani 1 1 d . . . . .
O4 O 0.4355(12) 0.1821(6) 0.6061(4) 0.0153(8) Uani 1 1 d D . . . .
H1 H 0.48(2) 0.112(10) 0.685(4) 0.029(16) Uiso 1 1 d D . . . .

loop_
_atom_site_aniso_label
_atom_site_aniso_U_11
_atom_site_aniso_U_22
_atom_site_aniso_U_33
_atom_site_aniso_U_23
_atom_site_aniso_U_13
_atom_site_aniso_U_12
Zn1 0.0125(3) 0.0129(3) 0.0150(3) 0.0010(3) 0.0024(2) 0.0007(3)
Na1 0.0251(12) 0.0167(9) 0.0238(12) 0.0022(7) -0.0023(9) -0.0027(8)
O1 0.0294(17) 0.0131(14) 0.0123(13) -0.0032(15) -0.0003(13) -0.0026(14)
O2 0.0239(19) 0.0115(14) 0.0146(15) 0.0015(12) 0.0005(14) -0.0039(12)
O3 0.0239(16) 0.0143(15) 0.0111(15) -0.0017(10) 0.0013(12) -0.0010(11)
C1 0.016(2) 0.014(2) 0.009(2) 0.0017(16) 0.0003(17) -0.0002(17)
O4 0.0151(15) 0.0147(15) 0.016(2) 0.0055(10) 0.0026(18) -0.0003(12)

loop_
_atom_type_symbol
_atom_type_description
_atom_type_scat_dispersion_real
_atom_type_scat_dispersion_imag
_atom_type_scat_source
C C 0.0137 0.0067 'International Tables Vol C Tables 4.2.6.8 and 6.1.1.4'
O O 0.0389 0.0241 'International Tables Vol C Tables 4.2.6.8 and 6.1.1.4'
Na Na 0.1104 0.0938 'International Tables Vol C Tables 4.2.6.8 and 6.1.1.4'
Zn Zn -2.7473 0.5279 'International Tables Vol C Tables 4.2.6.8 and 6.1.1.4'
F F 0.0583 0.0400 'International Tables Vol C Tables 4.2.6.8 and 6.1.1.4'
H H 0.0000 0.0000 'International Tables Vol C Tables 4.2.6.8 and 6.1.1.4'

loop_
_geom_angle_atom_site_label_1
_geom_angle_atom_site_label_2
_geom_angle_atom_site_label_3
_geom_angle
_geom_angle_site_symmetry_1
_geom_angle_site_symmetry_3
_geom_angle_publ_flag
O4 Zn1 O4 123.39(17) 1_655 . ?
O4 Zn1 O3 114.59(15) 1_655 . ?
O4 Zn1 O3 105.87(14) . . ?
O4 Zn1 O1 101.83(14) 1_655 . ?
O4 Zn1 O1 118.11(16) . . ?
O3 Zn1 O1 87.73(13) . . ?
O4 Zn1 Na1 88.97(10) 1_655 . ?
O4 Zn1 Na1 147.61(11) . . ?
O3 Zn1 Na1 52.29(11) . . ?
O1 Zn1 Na1 47.33(10) . . ?
O4 Zn1 Na1 149.63(10) 1_655 1_455 ?
O4 Zn1 Na1 86.95(11) . 1_455 ?
O3 Zn1 Na1 47.14(11) . 1_455 ?
O1 Zn1 Na1 59.15(10) . 1_455 ?
Na1 Zn1 Na1 60.67(3) . 1_455 ?
O4 Zn1 Na1 44.14(11) 1_655 1_545 ?
O4 Zn1 Na1 97.45(10) . 1_545 ?
O3 Zn1 Na1 155.82(12) . 1_545 ?
O1 Zn1 Na1 86.85(10) . 1_545 ?
Na1 Zn1 Na1 108.70(6) . 1_545 ?
Na1 Zn1 Na1 142.68(7) 1_455 1_545 ?
O4 Zn1 Na1 98.99(11) 1_655 1_445 ?
O4 Zn1 Na1 42.65(11) . 1_445 ?
O3 Zn1 Na1 144.89(12) . 1_445 ?
O1 Zn1 Na1 95.47(10) . 1_445 ?
Na1 Zn1 Na1 142.75(7) . 1_445 ?
Na1 Zn1 Na1 105.86(6) 1_455 1_445 ?
Na1 Zn1 Na1 59.19(3) 1_545 1_445 ?
O4 Na1 O2 80.29(13) 1_665 1_565 ?
O4 Na1 O2 78.50(12) 1_665 1_665 ?
O2 Na1 O2 87.63(12) 1_565 1_665 ?
O4 Na1 O1 145.80(16) 1_665 . ?
O2 Na1 O1 85.78(13) 1_565 . ?
O2 Na1 O1 132.20(14) 1_665 . ?
O4 Na1 O3 79.80(13) 1_665 1_655 ?
O2 Na1 O3 159.55(15) 1_565 1_655 ?
O2 Na1 O3 92.92(14) 1_665 1_655 ?
O1 Na1 O3 108.48(13) . 1_655 ?
O4 Na1 O3 82.00(13) 1_665 . ?
O2 Na1 O3 90.01(14) 1_565 . ?
O2 Na1 O3 160.48(14) 1_665 . ?
O1 Na1 O3 66.83(11) . . ?
O3 Na1 O3 82.67(13) 1_655 . ?
O4 Na1 O1 131.91(15) 1_665 1_655 ?
O2 Na1 O1 137.69(13) 1_565 1_655 ?
O2 Na1 O1 76.08(12) 1_665 1_655 ?
O1 Na1 O1 77.62(10) . 1_655 ?
O3 Na1 O1 61.67(11) 1_655 1_655 ?
O3 Na1 O1 117.41(12) . 1_655 ?
O4 Na1 Zn1 117.64(12) 1_665 . ?
O2 Na1 Zn1 105.32(10) 1_565 . ?
O2 Na1 Zn1 160.42(11) 1_665 . ?
O1 Na1 Zn1 37.62(8) . . ?
O3 Na1 Zn1 80.08(9) 1_655 . ?
O3 Na1 Zn1 37.17(7) . . ?
O1 Na1 Zn1 84.54(8) 1_655 . ?
O4 Na1 Zn1 115.63(12) 1_665 1_655 ?
O2 Na1 Zn1 161.96(10) 1_565 1_655 ?
O2 Na1 Zn1 103.33(11) 1_665 1_655 ?
O1 Na1 Zn1 76.23(10) . 1_655 ?
O3 Na1 Zn1 36.07(8) 1_655 1_655 ?
O3 Na1 Zn1 84.27(9) . 1_655 ?
O1 Na1 Zn1 36.75(7) 1_655 1_655 ?
Zn1 Na1 Zn1 60.67(3) . 1_655 ?
O4 Na1 Na1 88.70(11) 1_665 1_655 ?
O2 Na1 Na1 133.71(9) 1_565 1_655 ?
O2 Na1 Na1 46.08(9) 1_665 1_655 ?
O1 Na1 Na1 122.61(10) . 1_655 ?
O3 Na1 Na1 50.31(10) 1_655 1_655 ?
O3 Na1 Na1 132.98(10) . 1_655 ?
O1 Na1 Na1 44.99(8) 1_655 1_655 ?
Zn1 Na1 Na1 119.42(4) . 1_655 ?
Zn1 Na1 Na1 58.75(4) 1_655 1_655 ?
O4 Na1 Na1 91.30(11) 1_665 1_455 ?
O2 Na1 Na1 46.29(9) 1_565 1_455 ?
O2 Na1 Na1 133.92(9) 1_665 1_455 ?
O1 Na1 Na1 57.39(10) . 1_455 ?
O3 Na1 Na1 129.69(10) 1_655 1_455 ?
O3 Na1 Na1 47.02(10) . 1_455 ?
O1 Na1 Na1 135.01(8) 1_655 1_455 ?
Zn1 Na1 Na1 60.58(4) . 1_455 ?
Zn1 Na1 Na1 121.25(4) 1_655 1_455 ?
Na1 Na1 Na1 180.0 1_655 1_455 ?
O4 Na1 Zn1 33.44(10) 1_665 1_565 ?
O2 Na1 Zn1 49.40(8) 1_565 1_565 ?
O2 Na1 Zn1 90.87(9) 1_665 1_565 ?
O1 Na1 Zn1 118.69(11) . 1_565 ?
O3 Na1 Zn1 110.15(10) 1_655 1_565 ?
O3 Na1 Zn1 73.06(9) . 1_565 ?
O1 Na1 Zn1 163.68(10) 1_655 1_565 ?
Zn1 Na1 Zn1 108.70(6) . 1_565 ?
Zn1 Na1 Zn1 142.68(7) 1_655 1_565 ?
Na1 Na1 Zn1 118.69(4) 1_655 1_565 ?
Na1 Na1 Zn1 61.31(4) 1_455 1_565 ?
C1 O1 Zn1 104.5(2) . . ?
C1 O1 Na1 148.1(3) . . ?
Zn1 O1 Na1 95.05(12) . . ?
C1 O1 Na1 128.6(3) . 1_455 ?
Zn1 O1 Na1 84.10(11) . 1_455 ?
Na1 O1 Na1 77.62(10) . 1_455 ?
C1 O2 Na1 122.3(3) . 1_545 ?
C1 O2 Na1 145.2(3) . 1_445 ?
Na1 O2 Na1 87.63(12) 1_545 1_445 ?
C1 O3 Zn1 117.0(3) 2_565 . ?
C1 O3 Na1 123.9(3) 2_565 1_455 ?
Zn1 O3 Na1 96.78(14) . 1_455 ?
C1 O3 Na1 135.4(3) 2_565 . ?
Zn1 O3 Na1 90.54(13) . . ?
Na1 O3 Na1 82.67(13) 1_455 . ?
O2 C1 O1 120.0(4) . . ?
O2 C1 O3 120.4(4) . 2_564 ?
O1 C1 O3 119.6(4) . 2_564 ?
Zn1 O4 Zn1 123.39(16) 1_455 . ?
Zn1 O4 Na1 102.43(17) 1_455 1_445 ?
Zn1 O4 Na1 104.69(16) . 1_445 ?

loop_
_geom_bond_atom_site_label_1
_geom_bond_atom_site_label_2
_geom_bond_distance
_geom_bond_site_symmetry_2
_geom_bond_publ_flag
Zn1 O4 1.915(4) 1_655 ?
Zn1 O4 1.927(4) . ?
Zn1 O3 2.004(3) . ?
Zn1 O1 2.033(3) . ?
Zn1 Na1 3.3169(19) . ?
Zn1 Na1 3.3794(19) 1_455 ?
Zn1 Na1 3.3933(18) 1_545 ?
Zn1 Na1 3.4545(19) 1_445 ?
Na1 O4 2.420(4) 1_665 ?
Na1 O2 2.438(4) 1_565 ?
Na1 O2 2.447(4) 1_665 ?
Na1 O1 2.448(4) . ?
Na1 O3 2.495(5) 1_655 ?
Na1 O3 2.624(4) . ?
Na1 O1 2.917(4) 1_655 ?
Na1 Na1 3.38229(11) 1_655 ?
Na1 Na1 3.38231(10) 1_455 ?
O1 C1 1.291(5) . ?
O2 C1 1.268(6) . ?
O3 C1 1.301(5) 2_565 ?
